data_2227890
loop_
_publ_author_name
'Asiri, Abdullah M.'
'Zayed, Mohie E. M.'
'Ng, Seik Weng'

_publ_section_title
;
 (<i>E</i>)-<i>N</i>'-(9-Anthrylmethylidene)-<i>p</i>-toluenesulfonohydrazide
;
_journal_coeditor_code PK2262
_journal_issue 9
_journal_name_full 'Acta Crystallographica Section E'
_journal_page_first o2361
_journal_paper_doi 10.1107/S160053681003271X
_journal_volume 66
_journal_year 2010
_chemical_formula_iupac 'C22 H18 N2 O2 S'
_chemical_formula_moiety 'C22 H18 N2 O2 S'
_chemical_formula_sum 'C22 H18 N2 O2 S'
_chemical_formula_weight 374.44
_chemical_name_systematic
;
(<i>E</i>)-<i>N</i>'-(9-Anthrylmethylidene)-<i>p</i>-toluenesulfonohydrazide
;
_space_group_IT_number 61
_symmetry_cell_setting orthorhombic
_symmetry_space_group_name_Hall '-P 2ac 2ab'
_symmetry_space_group_name_H-M 'P b c a'
_atom_sites_solution_hydrogens geom
_atom_sites_solution_primary direct
_atom_sites_solution_secondary difmap
_audit_creation_method SHELXL-97
_cell_angle_alpha 90.00
_cell_angle_beta 90.00
_cell_angle_gamma 90.00
_cell_formula_units_Z 8
_cell_length_a 17.3634(15)
_cell_length_b 9.2438(8)
_cell_length_c 22.882(2)
_cell_measurement_reflns_used 3593
_cell_measurement_temperature 100(2)
_cell_measurement_theta_max 27.6
_cell_measurement_theta_min 2.3
_cell_volume 3672.6(6)
_computing_cell_refinement 'SAINT (Bruker, 2009)'
_computing_data_collection 'APEX2 (Bruker, 2009)'
_computing_data_reduction 'SAINT (Bruker, 2009)'
_computing_molecular_graphics 'X-SEED (Barbour, 2001)'
_computing_publication_material 'publCIF (Westrip, 2010)'
_computing_structure_refinement 'SHELXL97 (Sheldrick, 2008)'
_computing_structure_solution 'SHELXS97 (Sheldrick, 2008)'
_diffrn_ambient_temperature 100(2)
_diffrn_measured_fraction_theta_full 1.000
_diffrn_measured_fraction_theta_max 1.000
_diffrn_measurement_device_type 'Bruker SMART APEX diffractometer'
_diffrn_measurement_method '\w scans'
_diffrn_radiation_monochromator graphite
_diffrn_radiation_source 'fine-focus sealed tube'
_diffrn_radiation_type MoK\a
_diffrn_radiation_wavelength 0.71073
_diffrn_reflns_av_R_equivalents 0.0545
_diffrn_reflns_av_sigmaI/netI 0.0396
_diffrn_reflns_limit_h_max 22
_diffrn_reflns_limit_h_min -18
_diffrn_reflns_limit_k_max 10
_diffrn_reflns_limit_k_min -12
_diffrn_reflns_limit_l_max 29
_diffrn_reflns_limit_l_min -29
_diffrn_reflns_number 22220
_diffrn_reflns_theta_full 27.50
_diffrn_reflns_theta_max 27.50
_diffrn_reflns_theta_min 1.78
_diffrn_standards_number 0
_exptl_absorpt_coefficient_mu 0.196
_exptl_absorpt_correction_T_max 0.990
_exptl_absorpt_correction_T_min 0.926
_exptl_absorpt_correction_type multi-scan
_exptl_absorpt_process_details '(SADABS; Sheldrick, 1996)'
_exptl_crystal_colour Yellow
_exptl_crystal_density_diffrn 1.354
_exptl_crystal_density_method 'not measured'
_exptl_crystal_description Prism
_exptl_crystal_F_000 1568
_exptl_crystal_size_max 0.40
_exptl_crystal_size_mid 0.20
_exptl_crystal_size_min 0.05
_refine_diff_density_max 0.344
_refine_diff_density_min -0.459
_refine_ls_extinction_method none
_refine_ls_goodness_of_fit_ref 1.023
_refine_ls_hydrogen_treatment mixed
_refine_ls_matrix_type full
_refine_ls_number_parameters 249
_refine_ls_number_reflns 4209
_refine_ls_number_restraints 1
_refine_ls_restrained_S_all 1.023
_refine_ls_R_factor_all 0.0615
_refine_ls_R_factor_gt 0.0395
_refine_ls_shift/su_max 0.001
_refine_ls_shift/su_mean 0.001
_refine_ls_structure_factor_coef Fsqd
_refine_ls_weighting_details 'calc w=1/[\s^2^(Fo^2^)+(0.0442P)^2^+1.8913P] where P=(Fo^2^+2Fc^2^)/3'
_refine_ls_weighting_scheme calc
_refine_ls_wR_factor_gt 0.0915
_refine_ls_wR_factor_ref 0.1040
_reflns_number_gt 3158
_reflns_number_total 4209
_reflns_threshold_expression I>2\s(I)
_cod_data_source_file pk2262.cif
_cod_data_source_block I
_cod_database_code 2227890
_cod_database_fobs_code 2227890

loop_
_symmetry_equiv_pos_as_xyz
'x, y, z'
'-x+1/2, -y, z+1/2'
'-x, y+1/2, -z+1/2'
'x+1/2, -y+1/2, -z'
'-x, -y, -z'
'x-1/2, y, -z-1/2'
'x, -y-1/2, z-1/2'
'-x-1/2, y-1/2, z'

loop_
_atom_site_type_symbol
_atom_site_label
_atom_site_fract_x
_atom_site_fract_y
_atom_site_fract_z
_atom_site_U_iso_or_equiv
_atom_site_adp_type
_atom_site_calc_flag
_atom_site_refinement_flags
_atom_site_occupancy
_atom_site_disorder_assembly
_atom_site_disorder_group
S S1 0.70021(2) 0.57688(5) 0.781940(19) 0.01816(12) Uani d . 1 . .
O O1 0.67930(7) 0.71367(13) 0.75666(6) 0.0228(3) Uani d . 1 . .
O O2 0.75969(7) 0.57170(14) 0.82533(5) 0.0244(3) Uani d . 1 . .
N N1 0.73235(8) 0.47229(17) 0.72874(6) 0.0188(3) Uani d D 1 . .
H H1 0.7581(11) 0.4002(17) 0.7419(9) 0.032(6) Uiso d D 1 . .
N N2 0.67630(8) 0.44447(16) 0.68590(6) 0.0187(3) Uani d . 1 . .
C C1 0.61574(10) 0.4956(2) 0.80808(8) 0.0207(4) Uani d . 1 . .
C C2 0.54464(11) 0.5595(2) 0.79729(9) 0.0263(4) Uani d . 1 . .
H H2 0.5412 0.6474 0.7760 0.032 Uiso calc R 1 . .
C C3 0.47881(11) 0.4919(2) 0.81839(9) 0.0324(5) Uani d . 1 . .
H H3 0.4299 0.5341 0.8111 0.039 Uiso calc R 1 . .
C C4 0.48310(12) 0.3638(2) 0.84988(9) 0.0319(5) Uani d . 1 . .
C C5 0.55497(13) 0.3014(2) 0.85908(9) 0.0326(5) Uani d . 1 . .
H H5 0.5584 0.2129 0.8800 0.039 Uiso calc R 1 . .
C C6 0.62165(11) 0.3659(2) 0.83825(8) 0.0256(4) Uani d . 1 . .
H H6 0.6705 0.3220 0.8445 0.031 Uiso calc R 1 . .
C C7 0.41088(13) 0.2933(3) 0.87297(10) 0.0437(6) Uani d . 1 . .
H H7A 0.3755 0.3679 0.8872 0.066 Uiso calc R 1 . .
H H7B 0.4242 0.2279 0.9051 0.066 Uiso calc R 1 . .
H H7C 0.3861 0.2382 0.8416 0.066 Uiso calc R 1 . .
C C8 0.68260(10) 0.32154(19) 0.66045(7) 0.0190(4) Uani d . 1 . .
H H8 0.7224 0.2580 0.6727 0.023 Uiso calc R 1 . .
C C9 0.63107(10) 0.27431(19) 0.61321(7) 0.0181(4) Uani d . 1 . .
C C10 0.55246(10) 0.31693(19) 0.61075(8) 0.0196(4) Uani d . 1 . .
C C11 0.51458(10) 0.3970(2) 0.65569(8) 0.0225(4) Uani d . 1 . .
H H11 0.5434 0.4292 0.6885 0.027 Uiso calc R 1 . .
C C12 0.43788(11) 0.4284(2) 0.65260(9) 0.0256(4) Uani d . 1 . .
H H12 0.4139 0.4789 0.6839 0.031 Uiso calc R 1 . .
C C13 0.39353(11) 0.3870(2) 0.60350(9) 0.0284(4) Uani d . 1 . .
H H13 0.3406 0.4124 0.6013 0.034 Uiso calc R 1 . .
C C14 0.42673(11) 0.3113(2) 0.55987(9) 0.0274(4) Uani d . 1 . .
H H14 0.3968 0.2849 0.5268 0.033 Uiso calc R 1 . .
C C15 0.50621(10) 0.2698(2) 0.56239(8) 0.0232(4) Uani d . 1 . .
C C16 0.53801(11) 0.1800(2) 0.51995(8) 0.0248(4) Uani d . 1 . .
H H16 0.5071 0.1511 0.4877 0.030 Uiso calc R 1 . .
C C17 0.61374(10) 0.1311(2) 0.52330(8) 0.0207(4) Uani d . 1 . .
C C18 0.64417(11) 0.0329(2) 0.48093(8) 0.0249(4) Uani d . 1 . .
H H18 0.6121 0.0005 0.4500 0.030 Uiso calc R 1 . .
C C19 0.71804(11) -0.0149(2) 0.48399(8) 0.0247(4) Uani d . 1 . .
H H19 0.7372 -0.0808 0.4557 0.030 Uiso calc R 1 . .
C C20 0.76612(11) 0.0344(2) 0.52973(8) 0.0229(4) Uani d . 1 . .
H H20 0.8179 0.0017 0.5316 0.028 Uiso calc R 1 . .
C C21 0.73965(10) 0.1276(2) 0.57109(8) 0.0204(4) Uani d . 1 . .
H H21 0.7736 0.1594 0.6010 0.025 Uiso calc R 1 . .
C C22 0.66168(10) 0.17906(19) 0.57053(7) 0.0184(4) Uani d . 1 . .

loop_
_atom_site_aniso_label
_atom_site_aniso_U_11
_atom_site_aniso_U_22
_atom_site_aniso_U_33
_atom_site_aniso_U_12
_atom_site_aniso_U_13
_atom_site_aniso_U_23
S1 0.0166(2) 0.0169(2) 0.0210(2) -0.00194(17) 0.00059(17) -0.00158(17)
O1 0.0222(7) 0.0163(6) 0.0300(7) -0.0008(5) 0.0016(5) 0.0003(5)
O2 0.0203(7) 0.0287(7) 0.0241(7) -0.0025(6) -0.0044(5) -0.0040(6)
N1 0.0164(7) 0.0189(8) 0.0211(8) 0.0014(6) -0.0012(6) -0.0008(6)
N2 0.0167(7) 0.0209(8) 0.0184(7) -0.0022(6) -0.0009(6) -0.0003(6)
C1 0.0204(9) 0.0205(9) 0.0212(9) -0.0052(7) 0.0050(7) -0.0043(7)
C2 0.0219(9) 0.0249(10) 0.0323(10) -0.0008(8) 0.0037(8) -0.0067(8)
C3 0.0222(10) 0.0366(12) 0.0386(12) -0.0036(9) 0.0077(9) -0.0149(10)
C4 0.0330(11) 0.0353(12) 0.0274(10) -0.0164(9) 0.0122(9) -0.0173(9)
C5 0.0449(13) 0.0250(11) 0.0279(10) -0.0115(9) 0.0087(9) -0.0030(9)
C6 0.0296(10) 0.0220(10) 0.0252(9) -0.0029(8) 0.0049(8) -0.0017(8)
C7 0.0381(13) 0.0554(16) 0.0375(12) -0.0261(11) 0.0144(10) -0.0162(11)
C8 0.0177(9) 0.0198(9) 0.0195(9) 0.0003(7) 0.0016(7) 0.0035(7)
C9 0.0190(9) 0.0171(9) 0.0182(8) -0.0017(7) 0.0004(7) 0.0026(7)
C10 0.0187(9) 0.0184(9) 0.0216(9) -0.0010(7) -0.0008(7) 0.0031(7)
C11 0.0197(9) 0.0241(10) 0.0238(9) -0.0020(7) 0.0005(7) -0.0015(8)
C12 0.0220(9) 0.0249(10) 0.0300(10) 0.0017(8) 0.0035(8) -0.0020(8)
C13 0.0184(9) 0.0299(11) 0.0369(11) 0.0042(8) -0.0030(8) 0.0015(9)
C14 0.0229(10) 0.0311(11) 0.0282(10) 0.0044(8) -0.0083(8) -0.0004(9)
C15 0.0213(9) 0.0248(10) 0.0235(9) 0.0015(8) -0.0036(7) 0.0035(8)
C16 0.0243(10) 0.0297(10) 0.0203(9) 0.0018(8) -0.0067(8) -0.0007(8)
C17 0.0222(9) 0.0218(9) 0.0182(8) 0.0009(7) -0.0005(7) 0.0022(7)
C18 0.0274(10) 0.0283(10) 0.0191(9) -0.0004(8) -0.0040(8) -0.0010(8)
C19 0.0289(10) 0.0252(10) 0.0200(9) 0.0015(8) 0.0039(8) -0.0007(8)
C20 0.0199(9) 0.0231(10) 0.0258(10) 0.0020(7) 0.0023(7) 0.0031(8)
C21 0.0193(9) 0.0210(9) 0.0210(8) -0.0010(7) 0.0005(7) 0.0019(7)
C22 0.0199(9) 0.0176(9) 0.0176(8) -0.0018(7) 0.0001(7) 0.0046(7)

loop_
_atom_type_symbol
_atom_type_description
_atom_type_scat_dispersion_real
_atom_type_scat_dispersion_imag
_atom_type_scat_source
C C 0.0033 0.0016 'International Tables Vol C Tables 4.2.6.8 and 6.1.1.4'
H H 0.0000 0.0000 'International Tables Vol C Tables 4.2.6.8 and 6.1.1.4'
N N 0.0061 0.0033 'International Tables Vol C Tables 4.2.6.8 and 6.1.1.4'
O O 0.0106 0.0060 'International Tables Vol C Tables 4.2.6.8 and 6.1.1.4'
S S 0.1246 0.1234 'International Tables Vol C Tables 4.2.6.8 and 6.1.1.4'

loop_
_geom_angle_atom_site_label_1
_geom_angle_atom_site_label_2
_geom_angle_atom_site_label_3
_geom_angle_site_symmetry_1
_geom_angle_site_symmetry_3
_geom_angle
_geom_angle_publ_flag
O1 S1 O2 . . 119.35(8) ?
O1 S1 N1 . . 107.68(8) ?
O2 S1 N1 . . 104.33(8) ?
O1 S1 C1 . . 107.65(8) ?
O2 S1 C1 . . 110.62(8) ?
N1 S1 C1 . . 106.45(8) ?
N2 N1 S1 . . 112.79(11) ?
N2 N1 H1 . . 117.7(15) ?
S1 N1 H1 . . 111.8(14) ?
C8 N2 N1 . . 114.84(15) ?
C6 C1 C2 . . 121.41(17) ?
C6 C1 S1 . . 118.58(14) ?
C2 C1 S1 . . 120.00(15) ?
C3 C2 C1 . . 118.52(19) ?
C3 C2 H2 . . 120.7 ?
C1 C2 H2 . . 120.7 ?
C4 C3 C2 . . 121.3(2) ?
C4 C3 H3 . . 119.3 ?
C2 C3 H3 . . 119.3 ?
C3 C4 C5 . . 118.72(18) ?
C3 C4 C7 . . 120.4(2) ?
C5 C4 C7 . . 120.9(2) ?
C6 C5 C4 . . 121.3(2) ?
C6 C5 H5 . . 119.4 ?
C4 C5 H5 . . 119.4 ?
C5 C6 C1 . . 118.73(19) ?
C5 C6 H6 . . 120.6 ?
C1 C6 H6 . . 120.6 ?
C4 C7 H7A . . 109.5 ?
C4 C7 H7B . . 109.5 ?
H7A C7 H7B . . 109.5 ?
C4 C7 H7C . . 109.5 ?
H7A C7 H7C . . 109.5 ?
H7B C7 H7C . . 109.5 ?
N2 C8 C9 . . 123.06(16) ?
N2 C8 H8 . . 118.5 ?
C9 C8 H8 . . 118.5 ?
C22 C9 C10 . . 120.31(16) ?
C22 C9 C8 . . 117.56(15) ?
C10 C9 C8 . . 122.09(16) ?
C9 C10 C11 . . 123.88(16) ?
C9 C10 C15 . . 118.93(16) ?
C11 C10 C15 . . 117.07(16) ?
C12 C11 C10 . . 121.50(18) ?
C12 C11 H11 . . 119.3 ?
C10 C11 H11 . . 119.3 ?
C11 C12 C13 . . 120.98(18) ?
C11 C12 H12 . . 119.5 ?
C13 C12 H12 . . 119.5 ?
C14 C13 C12 . . 119.71(17) ?
C14 C13 H13 . . 120.1 ?
C12 C13 H13 . . 120.1 ?
C13 C14 C15 . . 121.36(18) ?
C13 C14 H14 . . 119.3 ?
C15 C14 H14 . . 119.3 ?
C16 C15 C10 . . 119.80(16) ?
C16 C15 C14 . . 120.89(17) ?
C10 C15 C14 . . 119.26(17) ?
C17 C16 C15 . . 122.00(17) ?
C17 C16 H16 . . 119.0 ?
C15 C16 H16 . . 119.0 ?
C16 C17 C18 . . 121.19(17) ?
C16 C17 C22 . . 119.28(17) ?
C18 C17 C22 . . 119.52(16) ?
C19 C18 C17 . . 121.39(17) ?
C19 C18 H18 . . 119.3 ?
C17 C18 H18 . . 119.3 ?
C18 C19 C20 . . 119.38(17) ?
C18 C19 H19 . . 120.3 ?
C20 C19 H19 . . 120.3 ?
C21 C20 C19 . . 121.31(17) ?
C21 C20 H20 . . 119.3 ?
C19 C20 H20 . . 119.3 ?
C20 C21 C22 . . 121.52(17) ?
C20 C21 H21 . . 119.2 ?
C22 C21 H21 . . 119.2 ?
C9 C22 C21 . . 123.60(16) ?
C9 C22 C17 . . 119.55(16) ?
C21 C22 C17 . . 116.85(16) ?

loop_
_geom_bond_atom_site_label_1
_geom_bond_atom_site_label_2
_geom_bond_site_symmetry_2
_geom_bond_distance
_geom_bond_publ_flag
S1 O1 . 1.4370(13) ?
S1 O2 . 1.4334(13) ?
S1 N1 . 1.6516(15) ?
S1 C1 . 1.7532(18) ?
N1 N2 . 1.405(2) ?
N1 H1 . 0.857(9) ?
N2 C8 . 1.281(2) ?
C1 C6 . 1.387(3) ?
C1 C2 . 1.391(3) ?
C2 C3 . 1.389(3) ?
C2 H2 . 0.9500 ?
C3 C4 . 1.388(3) ?
C3 H3 . 0.9500 ?
C4 C5 . 1.391(3) ?
C4 C7 . 1.509(3) ?
C5 C6 . 1.387(3) ?
C5 H5 . 0.9500 ?
C6 H6 . 0.9500 ?
C7 H7A . 0.9800 ?
C7 H7B . 0.9800 ?
C7 H7C . 0.9800 ?
C8 C9 . 1.470(2) ?
C8 H8 . 0.9500 ?
C9 C22 . 1.418(2) ?
C9 C10 . 1.422(2) ?
C10 C11 . 1.428(2) ?
C10 C15 . 1.435(2) ?
C11 C12 . 1.365(3) ?
C11 H11 . 0.9500 ?
C12 C13 . 1.415(3) ?
C12 H12 . 0.9500 ?
C13 C14 . 1.349(3) ?
C13 H13 . 0.9500 ?
C14 C15 . 1.434(3) ?
C14 H14 . 0.9500 ?
C15 C16 . 1.392(3) ?
C16 C17 . 1.392(3) ?
C16 H16 . 0.9500 ?
C17 C18 . 1.429(3) ?
C17 C22 . 1.434(2) ?
C18 C19 . 1.358(3) ?
C18 H18 . 0.9500 ?
C19 C20 . 1.414(3) ?
C19 H19 . 0.9500 ?
C20 C21 . 1.360(2) ?
C20 H20 . 0.9500 ?
C21 C22 . 1.435(2) ?
C21 H21 . 0.9500 ?

loop_
_geom_hbond_atom_site_label_D
_geom_hbond_atom_site_label_H
_geom_hbond_atom_site_label_A
_geom_hbond_site_symmetry_A
_geom_hbond_distance_DH
_geom_hbond_distance_HA
_geom_hbond_distance_DA
_geom_hbond_angle_DHA
_geom_hbond_publ_flag
N1 H1 O1 8_755 0.860(10) 2.070(10) 2.911(2) 169(2) yes

loop_
_geom_torsion_atom_site_label_1
_geom_torsion_atom_site_label_2
_geom_torsion_atom_site_label_3
_geom_torsion_atom_site_label_4
_geom_torsion_site_symmetry_1
_geom_torsion_site_symmetry_2
_geom_torsion_site_symmetry_3
_geom_torsion_site_symmetry_4
_geom_torsion
_geom_torsion_publ_flag
O1 S1 N1 N2 . . . . -62.00(13) ?
O2 S1 N1 N2 . . . . 170.23(11) ?
C1 S1 N1 N2 . . . . 53.21(14) ?
S1 N1 N2 C8 . . . . -149.39(13) ?
O1 S1 C1 C6 . . . . -175.60(14) ?
O2 S1 C1 C6 . . . . -43.59(17) ?
N1 S1 C1 C6 . . . . 69.17(16) ?
O1 S1 C1 C2 . . . . 5.81(18) ?
O2 S1 C1 C2 . . . . 137.82(15) ?
N1 S1 C1 C2 . . . . -109.42(16) ?
C6 C1 C2 C3 . . . . 1.2(3) ?
S1 C1 C2 C3 . . . . 179.71(15) ?
C1 C2 C3 C4 . . . . 0.3(3) ?
C2 C3 C4 C5 . . . . -1.4(3) ?
C2 C3 C4 C7 . . . . 179.28(18) ?
C3 C4 C5 C6 . . . . 1.0(3) ?
C7 C4 C5 C6 . . . . -179.68(18) ?
C4 C5 C6 C1 . . . . 0.4(3) ?
C2 C1 C6 C5 . . . . -1.6(3) ?
S1 C1 C6 C5 . . . . 179.88(14) ?
N1 N2 C8 C9 . . . . -178.04(15) ?
N2 C8 C9 C22 . . . . 149.92(17) ?
N2 C8 C9 C10 . . . . -32.4(3) ?
C22 C9 C10 C11 . . . . 171.73(17) ?
C8 C9 C10 C11 . . . . -5.9(3) ?
C22 C9 C10 C15 . . . . -4.1(3) ?
C8 C9 C10 C15 . . . . 178.27(16) ?
C9 C10 C11 C12 . . . . -176.38(18) ?
C15 C10 C11 C12 . . . . -0.5(3) ?
C10 C11 C12 C13 . . . . -2.3(3) ?
C11 C12 C13 C14 . . . . 2.1(3) ?
C12 C13 C14 C15 . . . . 0.9(3) ?
C9 C10 C15 C16 . . . . 2.1(3) ?
C11 C10 C15 C16 . . . . -174.03(17) ?
C9 C10 C15 C14 . . . . 179.46(17) ?
C11 C10 C15 C14 . . . . 3.4(3) ?
C13 C14 C15 C16 . . . . 173.73(19) ?
C13 C14 C15 C10 . . . . -3.6(3) ?
C10 C15 C16 C17 . . . . 1.3(3) ?
C14 C15 C16 C17 . . . . -176.08(18) ?
C15 C16 C17 C18 . . . . 176.73(18) ?
C15 C16 C17 C22 . . . . -2.6(3) ?
C16 C17 C18 C19 . . . . 179.93(18) ?
C22 C17 C18 C19 . . . . -0.8(3) ?
C17 C18 C19 C20 . . . . -0.6(3) ?
C18 C19 C20 C21 . . . . 0.7(3) ?
C19 C20 C21 C22 . . . . 0.6(3) ?
C10 C9 C22 C21 . . . . -177.99(16) ?
C8 C9 C22 C21 . . . . -0.2(3) ?
C10 C9 C22 C17 . . . . 2.8(3) ?
C8 C9 C22 C17 . . . . -179.43(15) ?
C20 C21 C22 C9 . . . . 178.91(17) ?
C20 C21 C22 C17 . . . . -1.9(3) ?
C16 C17 C22 C9 . . . . 0.5(3) ?
C18 C17 C22 C9 . . . . -178.81(17) ?
C16 C17 C22 C21 . . . . -178.75(17) ?
C18 C17 C22 C21 . . . . 1.9(2) ?

loop_
_cod_related_entry_id
_cod_related_entry_database
_cod_related_entry_code
1 ChemSpider 5268790
